data_4062137
_journal_name_full Organometallics
_journal_year 2003
_chemical_formula_sum 'C17.5 H32 Cl4 N O0.5 Pd S2'
_chemical_formula_weight 576.76
_space_group_IT_number 60
_symmetry_cell_setting orthorhombic
_symmetry_space_group_name_Hall '-P 2n 2ab'
_symmetry_space_group_name_H-M 'P b c n'
_cell_angle_alpha 90.00
_cell_angle_beta 90.00
_cell_angle_gamma 90.00
_cell_formula_units_Z 8
_cell_length_a 28.3317(13)
_cell_length_b 9.5796(4)
_cell_length_c 18.3486(8)
_cell_measurement_temperature 183(2)
_cell_volume 4979.9(4)
_diffrn_ambient_temperature 183(2)
_exptl_crystal_density_diffrn 1.539
_cod_depositor_comments
;
The following automatic conversions were performed:
'_symmetry_cell_setting' value 'Orthorhombic' changed to 'orthorhombic'
according to '/home/saulius/struct/CIF-dictionaries/cif_core.dic'
dictionary named 'cif_core.dic' version 2.4.1 from 2010-06-29.

Automatic conversion script
Id: cif_fix_enum 1527 2010-12-29 10:47:43Z saulius 
;
_cod_original_formula_sum 'C17.50 H32 Cl4 N O0.50 Pd S2'
_cod_database_code 4062137

loop_
_symmetry_equiv_pos_as_xyz
'x, y, z'
'-x+1/2, -y+1/2, z+1/2'
'-x, y, -z+1/2'
'x+1/2, -y+1/2, -z'
'-x, -y, -z'
'x-1/2, y-1/2, -z-1/2'
'x, -y, z-1/2'
'-x-1/2, y-1/2, z'

loop_
_atom_site_label
_atom_site_type_symbol
_atom_site_fract_x
_atom_site_fract_y
_atom_site_fract_z
_atom_site_U_iso_or_equiv
_atom_site_adp_type
_atom_site_occupancy
_atom_site_symmetry_multiplicity
_atom_site_calc_flag
_atom_site_refinement_flags
_atom_site_disorder_assembly
_atom_site_disorder_group
Pd1 Pd 0.145269(14) 0.51896(4) -0.395501(18) 0.03826(12) Uani 1 1 d . . .
N1 N 0.09290(14) 0.5049(4) -0.47415(18) 0.0336(8) Uani 1 1 d . . .
C1 C 0.07994(19) 0.3787(5) -0.4997(2) 0.0400(11) Uani 1 1 d . . .
C2 C 0.05005(19) 0.3672(5) -0.5595(3) 0.0461(12) Uani 1 1 d . . .
H2A H 0.0411 0.2798 -0.5767 0.055 Uiso 1 1 calc R . .
C3 C 0.0339(2) 0.4860(6) -0.5927(3) 0.0496(13) Uani 1 1 d . . .
H3A H 0.0142 0.4798 -0.6331 0.060 Uiso 1 1 calc R . .
C4 C 0.04729(17) 0.6167(5) -0.5657(3) 0.0404(11) Uani 1 1 d . . .
H4A H 0.0368 0.6984 -0.5879 0.048 Uiso 1 1 calc R . .
C5 C 0.07614(15) 0.6219(4) -0.5059(2) 0.0306(9) Uani 1 1 d . . .
C6 C 0.09020(16) 0.7571(4) -0.4711(2) 0.0346(10) Uani 1 1 d . . .
H6A H 0.0655 0.7851 -0.4376 0.042 Uiso 1 1 calc R . .
H6B H 0.0923 0.8279 -0.5087 0.042 Uiso 1 1 calc R . .
C7 C 0.19104(16) 0.7883(5) -0.4934(3) 0.0388(10) Uani 1 1 d . . .
C8 C 0.1845(2) 0.9384(6) -0.5167(4) 0.0657(18) Uani 1 1 d . . .
H8A H 0.2073 0.9611 -0.5536 0.098 Uiso 1 1 calc R . .
H8B H 0.1889 0.9986 -0.4755 0.098 Uiso 1 1 calc R . .
H8C H 0.1533 0.9507 -0.5359 0.098 Uiso 1 1 calc R . .
C9 C 0.1862(2) 0.6876(7) -0.5567(3) 0.0579(15) Uani 1 1 d . . .
H9A H 0.2099 0.7080 -0.5926 0.087 Uiso 1 1 calc R . .
H9B H 0.1555 0.6975 -0.5782 0.087 Uiso 1 1 calc R . .
H9C H 0.1902 0.5937 -0.5395 0.087 Uiso 1 1 calc R . .
C10 C 0.23823(19) 0.7703(7) -0.4559(4) 0.0629(16) Uani 1 1 d . . .
H10A H 0.2632 0.7873 -0.4901 0.094 Uiso 1 1 calc R . .
H10B H 0.2408 0.6768 -0.4374 0.094 Uiso 1 1 calc R . .
H10C H 0.2406 0.8353 -0.4162 0.094 Uiso 1 1 calc R . .
C11 C 0.1012(3) 0.2526(5) -0.4647(3) 0.082(2) Uani 1 1 d . . .
H11A H 0.1187 0.2022 -0.5017 0.098 Uiso 1 1 calc R . .
H11B H 0.0756 0.1924 -0.4489 0.098 Uiso 1 1 calc R . .
C12 C 0.10562(18) 0.2188(5) -0.3079(2) 0.0382(11) Uani 1 1 d . . .
C13 C 0.1367(3) 0.2473(9) -0.2436(3) 0.093(3) Uani 1 1 d . . .
H13A H 0.1210 0.2179 -0.1998 0.140 Uiso 1 1 calc R . .
H13B H 0.1433 0.3455 -0.2409 0.140 Uiso 1 1 calc R . .
H13C H 0.1657 0.1968 -0.2489 0.140 Uiso 1 1 calc R . .
C14 C 0.0601(2) 0.2981(7) -0.3009(4) 0.078(2) Uani 1 1 d . . .
H14A H 0.0432 0.2658 -0.2589 0.117 Uiso 1 1 calc R . .
H14B H 0.0413 0.2834 -0.3438 0.117 Uiso 1 1 calc R . .
H14C H 0.0668 0.3959 -0.2958 0.117 Uiso 1 1 calc R . .
C15 C 0.0962(3) 0.0644(5) -0.3173(3) 0.0680(19) Uani 1 1 d . . .
H15A H 0.0788 0.0303 -0.2761 0.102 Uiso 1 1 calc R . .
H15B H 0.1256 0.0153 -0.3210 0.102 Uiso 1 1 calc R . .
H15C H 0.0781 0.0497 -0.3609 0.102 Uiso 1 1 calc R . .
S1 S 0.14599(4) 0.75277(11) -0.42174(6) 0.0347(2) Uani 1 1 d . . .
S2 S 0.13967(5) 0.27951(12) -0.38845(6) 0.0466(3) Uani 1 1 d . . .
C16 C 0.1975(3) 0.5359(6) -0.3200(3) 0.0678(19) Uani 1 1 d . . .
H16A H 0.2058 0.6324 -0.3140 0.102 Uiso 1 1 calc R . .
H16B H 0.2247 0.4844 -0.3361 0.102 Uiso 1 1 calc R . .
H16C H 0.1867 0.4989 -0.2743 0.102 Uiso 1 1 calc R . .
Cl1 Cl -0.04754(5) -0.29203(14) -0.21995(7) 0.0508(3) Uani 1 1 d . . .
Cl4 Cl 0.21213(7) 0.1038(2) -0.71059(11) 0.0830(5) Uani 1 1 d . . .
Cl3 Cl 0.17342(7) 0.3320(2) -0.62819(10) 0.0815(5) Uani 1 1 d . . .
C20 C 0.1614(2) 0.1942(7) -0.6871(3) 0.0594(15) Uani 1 1 d . . .
H20A H 0.1394 0.1307 -0.6639 0.071 Uiso 1 1 calc R . .
H20B H 0.1466 0.2302 -0.7309 0.071 Uiso 1 1 calc R . .
C21 C 0.0000 -0.1878(7) -0.2500 0.0424(16) Uani 1 2 d S . .
H21A H -0.0105 -0.1283 -0.2896 0.051 Uiso 0.50 1 calc PR . .
H21B H 0.0105 -0.1283 -0.2104 0.051 Uiso 0.50 1 calc PR . .
Cl2 Cl 0.06315(8) -0.00537(16) -0.61785(7) 0.0761(5) Uani 1 1 d . . .
O1 O 0.0235(3) 0.0429(11) -0.4594(5) 0.081(3) Uani 0.50 1 d P . .

loop_
_atom_site_aniso_label
_atom_site_aniso_U_11
_atom_site_aniso_U_22
_atom_site_aniso_U_33
_atom_site_aniso_U_23
_atom_site_aniso_U_13
_atom_site_aniso_U_12
Pd1 0.0594(2) 0.03160(17) 0.02376(16) 0.00091(13) -0.00221(16) 0.01040(17)
N1 0.051(2) 0.0274(18) 0.0228(16) -0.0001(14) 0.0029(15) 0.0017(16)
C1 0.066(3) 0.028(2) 0.026(2) -0.0032(17) 0.010(2) -0.007(2)
C2 0.059(3) 0.035(3) 0.044(3) -0.012(2) 0.007(2) -0.010(2)
C3 0.049(3) 0.050(3) 0.049(3) -0.009(2) -0.008(2) -0.002(2)
C4 0.035(3) 0.043(3) 0.043(3) 0.003(2) -0.006(2) 0.003(2)
C5 0.034(2) 0.028(2) 0.029(2) 0.0003(16) 0.0043(18) 0.0001(17)
C6 0.037(3) 0.028(2) 0.039(2) 0.0018(18) 0.0018(19) 0.0058(18)
C7 0.032(2) 0.036(2) 0.048(3) -0.001(2) -0.001(2) -0.0020(19)
C8 0.047(3) 0.046(3) 0.104(5) 0.022(3) -0.004(3) -0.009(3)
C9 0.058(4) 0.073(4) 0.043(3) -0.006(3) 0.013(3) -0.017(3)
C10 0.040(3) 0.078(4) 0.071(4) -0.006(3) -0.012(3) 0.002(3)
C11 0.187(8) 0.028(3) 0.029(3) -0.001(2) -0.020(4) 0.003(4)
C12 0.051(3) 0.038(2) 0.025(2) 0.0024(18) 0.0055(19) 0.009(2)
C13 0.108(6) 0.130(7) 0.042(3) 0.045(4) -0.021(4) -0.044(5)
C14 0.064(4) 0.053(4) 0.118(6) -0.005(4) 0.041(4) 0.007(3)
C15 0.121(6) 0.035(3) 0.048(3) 0.013(2) 0.021(4) 0.017(3)
S1 0.0434(6) 0.0293(5) 0.0313(5) -0.0065(4) -0.0055(5) 0.0058(5)
S2 0.0737(9) 0.0323(6) 0.0338(6) 0.0080(5) 0.0198(6) 0.0177(6)
C16 0.106(5) 0.058(4) 0.039(3) -0.003(3) -0.032(3) 0.020(3)
Cl1 0.0502(8) 0.0498(7) 0.0525(7) 0.0071(6) 0.0010(6) 0.0002(6)
Cl4 0.0665(11) 0.0931(13) 0.0894(13) -0.0163(11) 0.0147(10) 0.0127(10)
Cl3 0.0887(13) 0.0867(12) 0.0691(11) -0.0233(9) 0.0185(9) -0.0094(10)
C20 0.050(3) 0.074(4) 0.055(3) 0.001(3) 0.006(3) -0.011(3)
C21 0.052(4) 0.037(4) 0.039(4) 0.000 -0.006(3) 0.000
Cl2 0.1392(16) 0.0558(9) 0.0334(6) 0.0100(6) 0.0160(8) 0.0343(10)
O1 0.066(6) 0.114(8) 0.064(6) -0.035(6) 0.011(5) -0.018(5)

loop_
_geom_bond_atom_site_label_1
_geom_bond_atom_site_label_2
_geom_bond_distance
_geom_bond_site_symmetry_2
_geom_bond_publ_flag
Pd1 C16 2.034(6) . ?
Pd1 N1 2.074(4) . ?
Pd1 S1 2.2911(11) . ?
Pd1 S2 2.3029(12) . ?
N1 C1 1.347(5) . ?
N1 C5 1.350(5) . ?
C1 C2 1.390(7) . ?
C1 C11 1.496(7) . ?
C2 C3 1.370(7) . ?
C3 C4 1.399(7) . ?
C4 C5 1.369(6) . ?
C5 C6 1.498(6) . ?
C6 S1 1.822(5) . ?
C7 C8 1.511(7) . ?
C7 C9 1.516(7) . ?
C7 C10 1.514(7) . ?
C7 S1 1.864(5) . ?
C11 S2 1.792(6) . ?
C12 C13 1.497(8) . ?
C12 C14 1.501(7) . ?
C12 C15 1.513(7) . ?
C12 S2 1.859(5) . ?
Cl1 C21 1.765(4) . ?
Cl4 C20 1.732(6) . ?
Cl3 C20 1.740(6) . ?
C21 Cl1 1.765(4) 3_554 ?
